data_2220872
loop_
_publ_author_name
'Adamski, Ariel'
'Patroniak, Violetta'
'Kubicki, Maciej'

_publ_section_title
;
 2-Acetylpyridinium 3-amino-2-chloropyridinium
 tetrachloridocobaltate(II)
;
_journal_coeditor_code LX2085
_journal_issue 2
_journal_name_full 'Acta Crystallographica Section E'
_journal_page_first m175
_journal_page_last m176
_journal_paper_doi 10.1107/S1600536809000713
_journal_volume 65
_journal_year 2009
_chemical_formula_iupac '(C5 H6 Cl N2) (C7 H8 N O) [Co Cl4]'
_chemical_formula_moiety 'C5 H6 Cl N2 +, C7 H8 N O +, Cl4 Co 2-'
_chemical_formula_sum 'C12 H14 Cl5 Co N3 O'
_chemical_formula_weight 452.44
_chemical_name_systematic
;
2-Acetylpyridinium 3-amino-2-chloropyridinium tetrachloridocobaltate(II)
;
_space_group_IT_number 2
_symmetry_cell_setting triclinic
_symmetry_space_group_name_Hall '-P 1'
_symmetry_space_group_name_H-M 'P -1'
_atom_sites_solution_hydrogens difmap
_atom_sites_solution_primary direct
_atom_sites_solution_secondary difmap
_audit_creation_method SHELXL-97
_cell_angle_alpha 89.114(5)
_cell_angle_beta 82.806(5)
_cell_angle_gamma 64.145(6)
_cell_formula_units_Z 2
_cell_length_a 7.3255(5)
_cell_length_b 8.3188(5)
_cell_length_c 16.2657(11)
_cell_measurement_reflns_used 7316
_cell_measurement_temperature 100.0(10)
_cell_measurement_theta_max 25
_cell_measurement_theta_min 3
_cell_volume 884.13(11)
_computing_cell_refinement 'CrysAlis RED (Oxford Diffraction, 2007)'
_computing_data_collection 'CrysAlis CCD (Oxford Diffraction, 2007)'
_computing_data_reduction 'CrysAlis RED (Oxford Diffraction, 2007)'
_computing_molecular_graphics 'Stereochemical Workstation Operation Manual (Siemens, 1989)'
_computing_publication_material 'SHELXL97 (Sheldrick, 2008)'
_computing_structure_refinement 'SHELXL97 (Sheldrick, 2008)'
_computing_structure_solution 'SHELXS97 (Sheldrick, 2008)'
_diffrn_ambient_temperature 100(2)
_diffrn_detector_area_resol_mean 8.1929
_diffrn_measured_fraction_theta_full 0.999
_diffrn_measured_fraction_theta_max 0.981
_diffrn_measurement_device_type 'Kuma KM-4-CCD four-circle'
_diffrn_measurement_method \w
_diffrn_radiation_monochromator graphite
_diffrn_radiation_source 'fine-focus sealed tube'
_diffrn_radiation_type MoK\a
_diffrn_radiation_wavelength 0.71073
_diffrn_reflns_av_R_equivalents 0.0188
_diffrn_reflns_av_sigmaI/netI 0.0219
_diffrn_reflns_limit_h_max 9
_diffrn_reflns_limit_h_min -9
_diffrn_reflns_limit_k_max 10
_diffrn_reflns_limit_k_min -10
_diffrn_reflns_limit_l_max 19
_diffrn_reflns_limit_l_min -20
_diffrn_reflns_number 10954
_diffrn_reflns_theta_full 25.00
_diffrn_reflns_theta_max 27.00
_diffrn_reflns_theta_min 2.72
_exptl_absorpt_coefficient_mu 1.728
_exptl_absorpt_correction_T_max 0.841
_exptl_absorpt_correction_T_min 0.616
_exptl_absorpt_correction_type multi-scan
_exptl_absorpt_process_details '(CrysAlis RED; Oxford Diffraction, 2007)'
_exptl_crystal_colour blue
_exptl_crystal_density_diffrn 1.700
_exptl_crystal_density_method 'not measured'
_exptl_crystal_description plate
_exptl_crystal_F_000 454
_exptl_crystal_size_max 0.4
_exptl_crystal_size_mid 0.15
_exptl_crystal_size_min 0.1
_refine_diff_density_max 0.695
_refine_diff_density_min -0.357
_refine_ls_extinction_method none
_refine_ls_goodness_of_fit_ref 1.241
_refine_ls_hydrogen_treatment mixed
_refine_ls_matrix_type full
_refine_ls_number_parameters 216
_refine_ls_number_reflns 3798
_refine_ls_number_restraints 0
_refine_ls_restrained_S_all 1.241
_refine_ls_R_factor_all 0.0354
_refine_ls_R_factor_gt 0.0310
_refine_ls_shift/su_max_lt 0.001
_refine_ls_shift/su_mean 0.000
_refine_ls_structure_factor_coef Fsqd
_refine_ls_weighting_details 'calc w=1/[\s^2^(Fo^2^)+(0.0083P)^2^+1.4737P] where P=(Fo^2^+2Fc^2^)/3'
_refine_ls_weighting_scheme calc
_refine_ls_wR_factor_gt 0.0639
_refine_ls_wR_factor_ref 0.0648
_reflns_number_gt 3470
_reflns_number_total 3798
_reflns_threshold_expression I>2\s(I)
_cod_data_source_file lx2085.cif
_cod_data_source_block I
_cod_original_cell_volume 884.13(10)
_cod_database_code 2220872
_cod_database_fobs_code 2220872

loop_
_symmetry_equiv_pos_as_xyz
'x, y, z'
'-x, -y, -z'

loop_
_atom_site_type_symbol
_atom_site_label
_atom_site_fract_x
_atom_site_fract_y
_atom_site_fract_z
_atom_site_U_iso_or_equiv
_atom_site_adp_type
_atom_site_calc_flag
_atom_site_refinement_flags
_atom_site_occupancy
_atom_site_disorder_assembly
_atom_site_disorder_group
Co Co1 0.88393(5) 0.59259(4) 0.24288(2) 0.01220(9) Uani d . 1 . .
Cl Cl1 1.00305(9) 0.37850(8) 0.33709(4) 0.01584(13) Uani d . 1 . .
Cl Cl2 0.70499(9) 0.51487(8) 0.15843(4) 0.01614(13) Uani d . 1 . .
Cl Cl3 1.15608(9) 0.60998(8) 0.16588(4) 0.01751(13) Uani d . 1 . .
Cl Cl4 0.66564(10) 0.86213(8) 0.30354(4) 0.01991(14) Uani d . 1 . .
N N1A 0.5900(3) 1.1877(3) -0.05439(15) 0.0177(5) Uani d . 1 . .
H H1A 0.542(5) 1.229(4) -0.098(2) 0.026(9) Uiso d . 1 . .
C C2A 0.7364(4) 1.0189(3) -0.06482(16) 0.0175(5) Uani d . 1 . .
Cl Cl2A 0.82058(10) 0.92797(9) -0.16337(4) 0.02218(15) Uani d . 1 . .
C C3A 0.8134(4) 0.9213(3) 0.00390(16) 0.0161(5) Uani d . 1 . .
N N31A 0.9566(4) 0.7490(3) -0.00534(16) 0.0236(5) Uani d . 1 . .
H H31A 1.011(5) 0.705(4) -0.058(2) 0.033(9) Uiso d . 1 . .
H H31B 1.015(5) 0.690(4) 0.042(2) 0.032(9) Uiso d . 1 . .
C C4A 0.7311(4) 1.0089(4) 0.08237(17) 0.0186(5) Uani d . 1 . .
H H4A 0.7798 0.9479 0.1307 0.022 Uiso calc R 1 . .
C C5A 0.5794(4) 1.1834(4) 0.08995(17) 0.0209(6) Uani d . 1 . .
H H5A 0.5254 1.2408 0.1434 0.025 Uiso calc R 1 . .
C C6A 0.5065(4) 1.2742(4) 0.02109(18) 0.0198(6) Uani d . 1 . .
H H6A 0.4014 1.3933 0.0259 0.024 Uiso calc R 1 . .
N N1B 0.7520(3) 0.5002(3) 0.51335(13) 0.0148(4) Uani d . 1 . .
H H1B 0.844(5) 0.447(4) 0.470(2) 0.032(9) Uiso d . 1 . .
C C2B 0.7401(4) 0.4099(3) 0.58207(15) 0.0148(5) Uani d . 1 . .
C C21B 0.9013(4) 0.2182(3) 0.57886(16) 0.0162(5) Uani d . 1 . .
O O21B 1.0417(3) 0.1707(3) 0.52259(12) 0.0222(4) Uani d . 1 . .
C C22B 0.8761(4) 0.1020(4) 0.64563(17) 0.0210(6) Uani d . 1 . .
H H22A 0.9764 -0.0222 0.6320 0.029 Uiso calc R 1 . .
H H22B 0.7376 0.1102 0.6503 0.029 Uiso calc R 1 . .
H H22C 0.8978 0.1416 0.6985 0.029 Uiso calc R 1 . .
C C3B 0.5901(4) 0.4969(4) 0.64742(16) 0.0176(5) Uani d . 1 . .
H H3B 0.5773 0.4356 0.6959 0.021 Uiso calc R 1 . .
C C4B 0.4563(4) 0.6782(4) 0.64097(17) 0.0201(6) Uani d . 1 . .
H H4B 0.3530 0.7407 0.6857 0.024 Uiso calc R 1 . .
C C5B 0.4745(4) 0.7655(4) 0.56984(17) 0.0198(6) Uani d . 1 . .
H H5B 0.3839 0.8878 0.5653 0.024 Uiso calc R 1 . .
C C6B 0.6263(4) 0.6729(3) 0.50503(17) 0.0179(5) Uani d . 1 . .
H H6B 0.6410 0.7308 0.4556 0.022 Uiso calc R 1 . .

loop_
_atom_site_aniso_label
_atom_site_aniso_U_11
_atom_site_aniso_U_22
_atom_site_aniso_U_33
_atom_site_aniso_U_12
_atom_site_aniso_U_13
_atom_site_aniso_U_23
Co1 0.01261(16) 0.01326(16) 0.01084(17) -0.00584(13) -0.00127(12) 0.00103(13)
Cl1 0.0180(3) 0.0160(3) 0.0126(3) -0.0066(2) -0.0024(2) 0.0034(2)
Cl2 0.0149(3) 0.0185(3) 0.0152(3) -0.0069(2) -0.0039(2) -0.0007(2)
Cl3 0.0151(3) 0.0224(3) 0.0162(3) -0.0097(2) -0.0007(2) 0.0032(2)
Cl4 0.0213(3) 0.0151(3) 0.0190(3) -0.0047(2) 0.0003(2) -0.0023(2)
N1A 0.0163(11) 0.0158(11) 0.0217(12) -0.0073(9) -0.0041(9) 0.0036(9)
C2A 0.0176(12) 0.0193(13) 0.0167(13) -0.0099(10) 0.0010(10) 0.0011(10)
Cl2A 0.0260(3) 0.0232(3) 0.0140(3) -0.0083(3) -0.0004(2) 0.0017(2)
C3A 0.0156(12) 0.0185(13) 0.0174(13) -0.0105(10) -0.0020(10) 0.0037(10)
N31A 0.0246(12) 0.0212(12) 0.0157(12) -0.0018(10) -0.0010(10) 0.0022(10)
C4A 0.0201(13) 0.0201(13) 0.0172(13) -0.0106(11) -0.0019(10) 0.0023(11)
C5A 0.0221(13) 0.0223(14) 0.0211(14) -0.0132(11) 0.0012(11) -0.0038(11)
C6A 0.0190(13) 0.0161(13) 0.0300(15) -0.0122(11) -0.0072(11) 0.0051(11)
N1B 0.0162(10) 0.0166(11) 0.0122(10) -0.0077(9) -0.0016(8) -0.0002(9)
C2B 0.0160(12) 0.0197(13) 0.0131(12) -0.0114(10) -0.0038(10) 0.0004(10)
C21B 0.0184(12) 0.0193(13) 0.0140(13) -0.0102(10) -0.0051(10) 0.0014(10)
O21B 0.0212(10) 0.0225(10) 0.0173(10) -0.0051(8) -0.0007(8) 0.0025(8)
C22B 0.0244(14) 0.0222(14) 0.0183(13) -0.0117(11) -0.0048(11) 0.0063(11)
C3B 0.0177(12) 0.0256(14) 0.0138(12) -0.0133(11) -0.0021(10) 0.0009(11)
C4B 0.0167(12) 0.0237(14) 0.0195(14) -0.0088(11) 0.0001(10) -0.0066(11)
C5B 0.0196(13) 0.0175(13) 0.0231(14) -0.0083(11) -0.0046(11) -0.0021(11)
C6B 0.0221(13) 0.0176(13) 0.0175(13) -0.0112(11) -0.0056(10) 0.0039(10)

loop_
_atom_type_symbol
_atom_type_description
_atom_type_scat_dispersion_real
_atom_type_scat_dispersion_imag
_atom_type_scat_source
C C 0.0033 0.0016 'International Tables Vol C Tables 4.2.6.8 and 6.1.1.4'
H H 0.0000 0.0000 'International Tables Vol C Tables 4.2.6.8 and 6.1.1.4'
N N 0.0061 0.0033 'International Tables Vol C Tables 4.2.6.8 and 6.1.1.4'
O O 0.0106 0.0060 'International Tables Vol C Tables 4.2.6.8 and 6.1.1.4'
Cl Cl 0.1484 0.1585 'International Tables Vol C Tables 4.2.6.8 and 6.1.1.4'
Co Co 0.3494 0.9721 'International Tables Vol C Tables 4.2.6.8 and 6.1.1.4'

loop_
_geom_angle_atom_site_label_1
_geom_angle_atom_site_label_2
_geom_angle_atom_site_label_3
_geom_angle_site_symmetry_1
_geom_angle_site_symmetry_3
_geom_angle
_geom_angle_publ_flag
Cl4 Co1 Cl1 . . 112.35(3) ?
Cl4 Co1 Cl3 . . 110.42(3) ?
Cl1 Co1 Cl3 . . 108.54(3) ?
Cl4 Co1 Cl2 . . 106.68(3) ?
Cl1 Co1 Cl2 . . 109.10(3) ?
Cl3 Co1 Cl2 . . 109.72(3) ?
C2A N1A C6A . . 123.7(2) ?
C2A N1A H1A . . 113(2) ?
C6A N1A H1A . . 123(2) ?
N1A C2A C3A . . 120.3(2) ?
N1A C2A Cl2A . . 118.0(2) ?
C3A C2A Cl2A . . 121.7(2) ?
N31A C3A C2A . . 121.0(2) ?
N31A C3A C4A . . 122.0(2) ?
C2A C3A C4A . . 116.9(2) ?
C3A N31A H31A . . 117(2) ?
C3A N31A H31B . . 119(2) ?
H31A N31A H31B . . 123(3) ?
C5A C4A C3A . . 120.7(2) ?
C5A C4A H4A . . 119.7 ?
C3A C4A H4A . . 119.7 ?
C6A C5A C4A . . 120.7(3) ?
C6A C5A H5A . . 119.6 ?
C4A C5A H5A . . 119.6 ?
N1A C6A C5A . . 117.7(2) ?
N1A C6A H6A . . 121.2 ?
C5A C6A H6A . . 121.2 ?
C6B N1B C2B . . 123.6(2) ?
C6B N1B H1B . . 116(2) ?
C2B N1B H1B . . 121(2) ?
N1B C2B C3B . . 119.1(2) ?
N1B C2B C21B . . 114.6(2) ?
C3B C2B C21B . . 126.3(2) ?
O21B C21B C22B . . 124.9(2) ?
O21B C21B C2B . . 117.8(2) ?
C22B C21B C2B . . 117.3(2) ?
C21B C22B H22A . . 109.5 ?
C21B C22B H22B . . 109.5 ?
H22A C22B H22B . . 109.5 ?
C21B C22B H22C . . 109.5 ?
H22A C22B H22C . . 109.5 ?
H22B C22B H22C . . 109.5 ?
C2B C3B C4B . . 118.8(2) ?
C2B C3B H3B . . 120.6 ?
C4B C3B H3B . . 120.6 ?
C5B C4B C3B . . 120.2(2) ?
C5B C4B H4B . . 119.9 ?
C3B C4B H4B . . 119.9 ?
C4B C5B C6B . . 119.4(2) ?
C4B C5B H5B . . 120.3 ?
C6B C5B H5B . . 120.3 ?
N1B C6B C5B . . 118.9(2) ?
N1B C6B H6B . . 120.5 ?
C5B C6B H6B . . 120.5 ?

loop_
_geom_bond_atom_site_label_1
_geom_bond_atom_site_label_2
_geom_bond_site_symmetry_2
_geom_bond_distance
_geom_bond_publ_flag
Co1 Cl4 . 2.2593(7) ?
Co1 Cl1 . 2.2751(7) ?
Co1 Cl3 . 2.2771(7) ?
Co1 Cl2 . 2.2893(7) ?
N1A C2A . 1.341(3) ?
N1A C6A . 1.362(4) ?
N1A H1A . 0.84(3) ?
C2A C3A . 1.399(4) ?
C2A Cl2A . 1.705(3) ?
C3A N31A . 1.354(3) ?
C3A C4A . 1.406(4) ?
N31A H31A . 0.90(4) ?
N31A H31B . 0.96(4) ?
C4A C5A . 1.386(4) ?
C4A H4A . 0.9500 ?
C5A C6A . 1.372(4) ?
C5A H5A . 0.9500 ?
C6A H6A . 0.9500 ?
N1B C6B . 1.342(3) ?
N1B C2B . 1.352(3) ?
N1B H1B . 0.88(3) ?
C2B C3B . 1.378(4) ?
C2B C21B . 1.512(4) ?
C21B O21B . 1.214(3) ?
C21B C22B . 1.490(4) ?
C22B H22A . 0.9800 ?
C22B H22B . 0.9800 ?
C22B H22C . 0.9800 ?
C3B C4B . 1.406(4) ?
C3B H3B . 0.9500 ?
C4B C5B . 1.379(4) ?
C4B H4B . 0.9500 ?
C5B C6B . 1.388(4) ?
C5B H5B . 0.9500 ?
C6B H6B . 0.9500 ?

loop_
_geom_hbond_atom_site_label_D
_geom_hbond_atom_site_label_H
_geom_hbond_atom_site_label_A
_geom_hbond_site_symmetry_A
_geom_hbond_distance_DH
_geom_hbond_distance_HA
_geom_hbond_distance_DA
_geom_hbond_angle_DHA
N1B H1B Cl1 . 0.88(3) 2.28(4) 3.126(2) 161(3)
N1A H1A Cl2 2_675 0.84(3) 2.41(3) 3.127(2) 145(3)
N31A H31A Cl2 2_765 0.90(4) 2.51(4) 3.323(3) 151(3)
N31A H31B Cl3 . 0.96(4) 2.33(4) 3.267(3) 167(3)
C6B H6B Cl4 . 0.95 2.71 3.647(3) 171.4

loop_
_geom_torsion_atom_site_label_1
_geom_torsion_atom_site_label_2
_geom_torsion_atom_site_label_3
_geom_torsion_atom_site_label_4
_geom_torsion_site_symmetry_1
_geom_torsion_site_symmetry_2
_geom_torsion_site_symmetry_3
_geom_torsion_site_symmetry_4
_geom_torsion
_geom_torsion_publ_flag
C6A N1A C2A C3A . . . . -0.5(4) ?
C6A N1A C2A Cl2A . . . . 178.5(2) ?
N1A C2A C3A N31A . . . . 177.9(2) ?
Cl2A C2A C3A N31A . . . . -1.0(4) ?
N1A C2A C3A C4A . . . . -0.3(4) ?
Cl2A C2A C3A C4A . . . . -179.19(19) ?
N31A C3A C4A C5A . . . . -177.7(3) ?
C2A C3A C4A C5A . . . . 0.5(4) ?
C3A C4A C5A C6A . . . . 0.0(4) ?
C2A N1A C6A C5A . . . . 1.0(4) ?
C4A C5A C6A N1A . . . . -0.8(4) ?
C6B N1B C2B C3B . . . . 0.9(4) ?
C6B N1B C2B C21B . . . . -178.2(2) ?
N1B C2B C21B O21B . . . . 10.7(3) ?
C3B C2B C21B O21B . . . . -168.3(2) ?
N1B C2B C21B C22B . . . . -169.7(2) ?
C3B C2B C21B C22B . . . . 11.3(4) ?
N1B C2B C3B C4B . . . . -1.1(4) ?
C21B C2B C3B C4B . . . . 177.9(2) ?
C2B C3B C4B C5B . . . . 0.8(4) ?
C3B C4B C5B C6B . . . . -0.2(4) ?
C2B N1B C6B C5B . . . . -0.3(4) ?
C4B C5B C6B N1B . . . . -0.1(4) ?
